data_4134454
loop_
_publ_author_name
'Budiman, Yudha P.'
'Jayaraman, Arumugam'
'Friedrich, Alexandra'
'Kerner, Florian'
'Radius, Udo'
'Marder, Todd B.'

_publ_section_title
;
 Palladium-Catalyzed Homocoupling of Highly Fluorinated Arylboronates:
 Studies of the Influence of Strongly vs Weakly Coordinating Solvents on
 the Reductive Elimination Process.
;
_journal_issue 13
_journal_name_full 'Journal of the American Chemical Society'
_journal_page_first 6036
_journal_page_last 6050
_journal_paper_doi 10.1021/jacs.9b11871
_journal_volume 142
_journal_year 2020
_chemical_formula_moiety 'C16 H6 F10 N2 Pd, 0.5(C4 H10 O)'
_chemical_formula_sum 'C18 H11 F10 N2 O0.5 Pd'
_chemical_formula_weight 559.69
_space_group_crystal_system orthorhombic
_space_group_IT_number 52
_space_group_name_Hall '-P 2a 2bc'
_space_group_name_H-M_alt 'P n n a'
_atom_sites_solution_hydrogens geom
_atom_sites_solution_primary iterative
_atom_sites_solution_secondary difmap
_audit_creation_date 2019-01-15
_audit_creation_method SHELXL-2014/7
_cell_angle_alpha 90
_cell_angle_beta 90
_cell_angle_gamma 90
_cell_formula_units_Z 4
_cell_length_a 8.612(3)
_cell_length_b 14.566(6)
_cell_length_c 15.189(5)
_cell_measurement_reflns_used 3084
_cell_measurement_temperature 103(2)
_cell_measurement_theta_max 26.68
_cell_measurement_theta_min 2.72
_cell_volume 1905.3(12)
_computing_cell_refinement 'Saint+ ver. V8.38A (Bruker AXS)'
_computing_data_collection 'APEX2 ver. 2014.9 (Bruker AXS)'
_computing_data_reduction 'Saint+ ver. V8.38A (Bruker AXS)'
_computing_molecular_graphics 'ShelXLe (Huebschle et all, 2011)'
_computing_publication_material 'SHELXL-2014/7 (Sheldrick, 2014)'
_computing_structure_refinement 'SHELXL-2014/7 (Sheldrick, 2014)'
_computing_structure_solution 'SHELXT (Sheldrick, 2014)'
_diffrn_ambient_temperature 103(2)
_diffrn_detector 'CCD area detector (Apex2)'
_diffrn_detector_area_resol_mean 8.333
_diffrn_measured_fraction_theta_full 0.999
_diffrn_measured_fraction_theta_max 0.998
_diffrn_measurement_device_type 'Bruker X8-APEX II'
_diffrn_measurement_method '\f and \w scans'
_diffrn_radiation_monochromator 'multi-layer mirror'
_diffrn_radiation_type MoK\a
_diffrn_radiation_wavelength 0.71073
_diffrn_reflns_av_R_equivalents 0.0575
_diffrn_reflns_av_unetI/netI 0.0341
_diffrn_reflns_Laue_measured_fraction_full 0.999
_diffrn_reflns_Laue_measured_fraction_max 0.998
_diffrn_reflns_limit_h_max 11
_diffrn_reflns_limit_h_min -11
_diffrn_reflns_limit_k_max 19
_diffrn_reflns_limit_k_min -19
_diffrn_reflns_limit_l_max 20
_diffrn_reflns_limit_l_min -14
_diffrn_reflns_number 18707
_diffrn_reflns_point_group_measured_fraction_full 0.999
_diffrn_reflns_point_group_measured_fraction_max 0.998
_diffrn_reflns_theta_full 25.242
_diffrn_reflns_theta_max 28.360
_diffrn_reflns_theta_min 1.937
_diffrn_source 'rotating-anode (Nonius FR-591)'
_exptl_absorpt_coefficient_mu 1.080
_exptl_absorpt_correction_T_max 0.7457
_exptl_absorpt_correction_T_min 0.6259
_exptl_absorpt_correction_type multi-scan
_exptl_absorpt_process_details 'SadAbs 2016/2 (Bruker AXS)'
_exptl_crystal_colour colourless
_exptl_crystal_density_diffrn 1.951
_exptl_crystal_description block
_exptl_crystal_F_000 1092
_exptl_crystal_size_max 0.324
_exptl_crystal_size_mid 0.181
_exptl_crystal_size_min 0.167
_refine_diff_density_max 0.907
_refine_diff_density_min -0.494
_refine_diff_density_rms 0.094
_refine_ls_extinction_method none
_refine_ls_goodness_of_fit_ref 1.074
_refine_ls_hydrogen_treatment constr
_refine_ls_matrix_type full
_refine_ls_number_parameters 180
_refine_ls_number_reflns 2386
_refine_ls_number_restraints 82
_refine_ls_restrained_S_all 1.071
_refine_ls_R_factor_all 0.0440
_refine_ls_R_factor_gt 0.0310
_refine_ls_shift/su_max 0.000
_refine_ls_shift/su_mean 0.000
_refine_ls_structure_factor_coef Fsqd
_refine_ls_weighting_details 'w=1/[\s^2^(Fo^2^)+(0.0324P)^2^+1.8764P] where P=(Fo^2^+2Fc^2^)/3'
_refine_ls_weighting_scheme calc
_refine_ls_wR_factor_gt 0.0734
_refine_ls_wR_factor_ref 0.0794
_reflns_Friedel_coverage 0.000
_reflns_number_gt 1840
_reflns_number_total 2386
_reflns_threshold_expression 'I > 2\s(I)'
_cod_data_source_file ja9b11871_si_005.cif
_cod_data_source_block cmpd_3a
_cod_depositor_comments 'Adding full bibliography for 4134454--4134458.cif.'
_cod_original_cell_volume 1905.4(13)
_cod_original_formula_sum 'C18 H11 F10 N2 O0.50 Pd'
_cod_database_code 4134454
_shelx_shelxl_version_number 2014/7
_shelx_space_group_comment
;
The symmetry employed for this shelxl refinement is uniquely defined
by the following loop, which should always be used as a source of
symmetry information in preference to the above space-group names.
They are only intended as comments.
;
_shelx_estimated_absorpt_t_min 0.721
_shelx_estimated_absorpt_t_max 0.840

loop_
_space_group_symop_operation_xyz
'x, y, z'
'-x+1/2, -y, z'
'-x+1/2, y+1/2, -z+1/2'
'x, -y+1/2, -z+1/2'
'-x, -y, -z'
'x-1/2, y, -z'
'x-1/2, -y-1/2, z-1/2'
'-x, y-1/2, z-1/2'

loop_
_atom_site_label
_atom_site_type_symbol
_atom_site_fract_x
_atom_site_fract_y
_atom_site_fract_z
_atom_site_U_iso_or_equiv
_atom_site_adp_type
_atom_site_occupancy
_atom_site_site_symmetry_order
_atom_site_calc_flag
_atom_site_refinement_flags_posn
_atom_site_refinement_flags_adp
_atom_site_refinement_flags_occupancy
_atom_site_disorder_assembly
_atom_site_disorder_group
Pd1 Pd 0.7500 0.5000 0.37223(2) 0.01564(10) Uani 1 2 d S T P . .
F1 F 0.88951(18) 0.37946(12) 0.20962(11) 0.0267(4) Uani 1 1 d . . . . .
N1 N 0.8430(3) 0.58126(15) 0.47052(15) 0.0205(5) Uani 1 1 d . . . . .
C1 C 0.6526(3) 0.42415(17) 0.27757(17) 0.0167(5) Uani 1 1 d . . . . .
C2 C 0.7321(3) 0.37706(18) 0.21275(18) 0.0186(5) Uani 1 1 d . . . . .
F2 F 0.74239(19) 0.28270(12) 0.08566(11) 0.0296(4) Uani 1 1 d . . . . .
C4 C 0.5009(3) 0.31839(19) 0.14869(19) 0.0226(6) Uani 1 1 d . . . . .
F4 F 0.2604(2) 0.35719(15) 0.21141(13) 0.0403(5) Uani 1 1 d . . . . .
C3 C 0.6599(3) 0.32565(19) 0.14843(18) 0.0210(6) Uani 1 1 d . . . . .
F3 F 0.4280(2) 0.26797(13) 0.08687(11) 0.0330(4) Uani 1 1 d . . . . .
C5 C 0.4164(3) 0.3636(2) 0.21167(19) 0.0247(6) Uani 1 1 d . . . . .
F5 F 0.40348(19) 0.45836(13) 0.33455(11) 0.0302(4) Uani 1 1 d . . . . .
C6 C 0.4930(3) 0.41540(19) 0.27428(18) 0.0210(6) Uani 1 1 d . . . . .
C7 C 0.8831(3) 0.62343(18) 0.52853(18) 0.0179(5) Uani 1 1 d . . . . .
C8 C 0.9346(3) 0.6782(2) 0.60244(18) 0.0236(6) Uani 1 1 d . . . . .
H8A H 0.8785 0.6593 0.6556 0.035 Uiso 1 1 calc R U . . .
H8B H 0.9138 0.7432 0.5905 0.035 Uiso 1 1 calc R U . . .
H8C H 1.0462 0.6692 0.6113 0.035 Uiso 1 1 calc R U . . .
O1_1 O 0.0238(12) 0.4867(11) 0.0184(10) 0.071(3) Uani 0.25 1 d D U P A -1
C1_1 C -0.2710(16) 0.5185(19) -0.0512(14) 0.085(6) Uani 0.25 1 d D U P A -1
H1A_1 H -0.2896 0.5268 -0.1144 0.127 Uiso 0.25 1 calc R U P A -1
H1B_1 H -0.3288 0.5651 -0.0181 0.127 Uiso 0.25 1 calc R U P A -1
H1C_1 H -0.3058 0.4572 -0.0333 0.127 Uiso 0.25 1 calc R U P A -1
C2_1 C -0.0967(13) 0.5286(12) -0.0320(12) 0.048(3) Uani 0.25 1 d D U P A -1
H2A_1 H -0.0518 0.5280 -0.0920 0.057 Uiso 0.25 1 calc R U P A -1
H2B_1 H -0.0897 0.5934 -0.0129 0.057 Uiso 0.25 1 calc R U P A -1
C3_1 C 0.1859(13) 0.502(2) 0.006(2) 0.080(5) Uani 0.25 1 d D U P A -1
H3A_1 H 0.1962 0.5502 0.0510 0.096 Uiso 0.25 1 calc R U P A -1
H3B_1 H 0.1751 0.5369 -0.0497 0.096 Uiso 0.25 1 calc R U P A -1
C4_1 C 0.3610(15) 0.4832(14) -0.0038(14) 0.051(4) Uani 0.25 1 d D U P A -1
H4A_1 H 0.4179 0.5183 0.0408 0.076 Uiso 0.25 1 calc R U P A -1
H4B_1 H 0.3955 0.5020 -0.0626 0.076 Uiso 0.25 1 calc R U P A -1
H4C_1 H 0.3812 0.4176 0.0044 0.076 Uiso 0.25 1 calc R U P A -1

loop_
_atom_site_aniso_label
_atom_site_aniso_U_11
_atom_site_aniso_U_22
_atom_site_aniso_U_33
_atom_site_aniso_U_23
_atom_site_aniso_U_13
_atom_site_aniso_U_12
Pd1 0.01995(15) 0.01536(15) 0.01161(16) 0.000 0.000 0.00086(11)
F1 0.0196(8) 0.0353(9) 0.0252(9) -0.0092(8) -0.0008(7) 0.0047(7)
N1 0.0272(12) 0.0193(11) 0.0149(12) 0.0030(10) -0.0018(9) 0.0014(9)
C1 0.0225(12) 0.0154(12) 0.0122(13) 0.0003(10) -0.0007(10) 0.0010(10)
C2 0.0180(13) 0.0207(13) 0.0171(13) 0.0019(11) -0.0010(10) 0.0014(10)
F2 0.0309(9) 0.0337(10) 0.0242(9) -0.0150(7) 0.0026(8) 0.0058(8)
C4 0.0278(14) 0.0252(15) 0.0148(14) -0.0031(11) -0.0022(11) -0.0053(11)
F4 0.0211(9) 0.0661(14) 0.0337(11) -0.0161(10) 0.0040(8) -0.0106(8)
C3 0.0275(14) 0.0209(14) 0.0148(14) -0.0030(11) 0.0013(11) 0.0037(11)
F3 0.0319(9) 0.0424(11) 0.0248(10) -0.0148(8) -0.0023(8) -0.0094(8)
C5 0.0182(13) 0.0332(16) 0.0227(15) -0.0033(12) 0.0023(11) -0.0048(11)
F5 0.0227(8) 0.0424(10) 0.0257(10) -0.0120(8) 0.0078(7) 0.0015(8)
C6 0.0238(13) 0.0240(14) 0.0153(14) -0.0030(11) 0.0043(11) 0.0009(11)
C7 0.0195(12) 0.0185(12) 0.0159(14) 0.0044(11) 0.0029(11) 0.0026(10)
C8 0.0237(14) 0.0286(15) 0.0184(14) -0.0051(12) -0.0020(11) -0.0013(12)
O1_1 0.074(4) 0.070(4) 0.070(4) -0.006(3) -0.003(3) 0.004(3)
C1_1 0.081(6) 0.086(9) 0.086(8) 0.001(6) -0.004(5) 0.006(5)
C2_1 0.052(4) 0.047(4) 0.044(4) -0.004(3) 0.004(3) -0.001(3)
C3_1 0.078(5) 0.082(6) 0.081(6) -0.003(3) -0.002(3) 0.003(3)
C4_1 0.063(5) 0.041(6) 0.048(6) 0.006(5) -0.002(4) 0.007(4)

loop_
_atom_type_symbol
_atom_type_description
_atom_type_scat_dispersion_real
_atom_type_scat_dispersion_imag
_atom_type_scat_source
C C 0.0033 0.0016 'International Tables Vol C Tables 4.2.6.8 and 6.1.1.4'
H H 0.0000 0.0000 'International Tables Vol C Tables 4.2.6.8 and 6.1.1.4'
F F 0.0171 0.0103 'International Tables Vol C Tables 4.2.6.8 and 6.1.1.4'
N N 0.0061 0.0033 'International Tables Vol C Tables 4.2.6.8 and 6.1.1.4'
Pd Pd -0.9988 1.0072 'International Tables Vol C Tables 4.2.6.8 and 6.1.1.4'
O O 0.0106 0.0060 'International Tables Vol C Tables 4.2.6.8 and 6.1.1.4'

loop_
_exptl_crystal_face_index_h
_exptl_crystal_face_index_k
_exptl_crystal_face_index_l
_exptl_crystal_face_perp_dist
0.00 -1.00 2.00 0.0370
0.00 -2.00 3.00 0.0330
0.00 2.00 1.00 0.0880
0.00 -3.00 -2.00 0.0780
1.00 -2.00 3.00 0.0400
0.00 -2.00 -3.00 0.1020
-1.00 3.00 0.00 0.0900
-1.00 1.00 -3.00 0.1750
1.00 -3.00 -1.00 0.0370
-1.00 1.00 0.00 0.0660
-2.00 0.00 -1.00 0.0890
-1.00 1.00 3.00 0.0730
-3.00 1.00 2.00 0.0680
1.00 0.00 0.00 0.0370
3.00 0.00 -1.00 0.0510
3.00 1.00 -2.00 0.0790
-2.00 -1.00 0.00 0.0900
3.00 2.00 0.00 0.0640
3.00 2.00 -1.00 0.0710
3.00 3.00 -2.00 0.0850
-3.00 -3.00 2.00 0.0800
2.00 3.00 2.00 0.0720

loop_
_geom_angle_atom_site_label_1
_geom_angle_atom_site_label_2
_geom_angle_atom_site_label_3
_geom_angle
_geom_angle_site_symmetry_1
_geom_angle_site_symmetry_3
_geom_angle_publ_flag
C1 Pd1 C1 87.94(15) . 2_665 ?
C1 Pd1 N1 177.83(10) . . ?
C1 Pd1 N1 92.32(10) 2_665 . ?
C1 Pd1 N1 92.32(10) . 2_665 ?
C1 Pd1 N1 177.83(10) 2_665 2_665 ?
N1 Pd1 N1 87.50(13) . 2_665 ?
C7 N1 Pd1 174.0(2) . . ?
C2 C1 C6 114.9(2) . . ?
C2 C1 Pd1 125.4(2) . . ?
C6 C1 Pd1 119.7(2) . . ?
F1 C2 C3 116.1(2) . . ?
F1 C2 C1 120.5(2) . . ?
C3 C2 C1 123.4(2) . . ?
F3 C4 C5 120.1(3) . . ?
F3 C4 C3 120.3(3) . . ?
C5 C4 C3 119.6(3) . . ?
F2 C3 C4 119.6(3) . . ?
F2 C3 C2 121.1(2) . . ?
C4 C3 C2 119.3(3) . . ?
F4 C5 C4 119.6(3) . . ?
F4 C5 C6 121.1(3) . . ?
C4 C5 C6 119.3(3) . . ?
F5 C6 C5 116.6(2) . . ?
F5 C6 C1 120.0(2) . . ?
C5 C6 C1 123.4(3) . . ?
N1 C7 C8 179.5(3) . . ?
C7 C8 H8A 109.5 . . ?
C7 C8 H8B 109.5 . . ?
H8A C8 H8B 109.5 . . ?
C7 C8 H8C 109.5 . . ?
H8A C8 H8C 109.5 . . ?
H8B C8 H8C 109.5 . . ?
C3_1 O1_1 C2_1 125.0(15) . . ?
C2_1 C1_1 H1A_1 109.5 . . ?
C2_1 C1_1 H1B_1 109.5 . . ?
H1A_1 C1_1 H1B_1 109.5 . . ?
C2_1 C1_1 H1C_1 109.5 . . ?
H1A_1 C1_1 H1C_1 109.5 . . ?
H1B_1 C1_1 H1C_1 109.5 . . ?
O1_1 C2_1 C1_1 140.5(16) . . ?
O1_1 C2_1 H2A_1 101.9 . . ?
C1_1 C2_1 H2A_1 101.9 . . ?
O1_1 C2_1 H2B_1 101.9 . . ?
C1_1 C2_1 H2B_1 101.9 . . ?
H2A_1 C2_1 H2B_1 104.7 . . ?
O1_1 C3_1 C4_1 161(2) . . ?
O1_1 C3_1 H3A_1 95.9 . . ?
C4_1 C3_1 H3A_1 95.9 . . ?
O1_1 C3_1 H3B_1 95.9 . . ?
C4_1 C3_1 H3B_1 95.9 . . ?
H3A_1 C3_1 H3B_1 103.3 . . ?
C3_1 C4_1 H4A_1 109.5 . . ?
C3_1 C4_1 H4B_1 109.5 . . ?
H4A_1 C4_1 H4B_1 109.5 . . ?
C3_1 C4_1 H4C_1 109.5 . . ?
H4A_1 C4_1 H4C_1 109.5 . . ?
H4B_1 C4_1 H4C_1 109.5 . . ?

loop_
_geom_bond_atom_site_label_1
_geom_bond_atom_site_label_2
_geom_bond_distance
_geom_bond_site_symmetry_2
_geom_bond_publ_flag
Pd1 C1 1.998(3) . ?
Pd1 C1 1.998(3) 2_665 ?
Pd1 N1 2.067(2) . ?
Pd1 N1 2.067(2) 2_665 ?
F1 C2 1.357(3) . ?
N1 C7 1.128(3) . ?
C1 C2 1.382(4) . ?
C1 C6 1.382(4) . ?
C2 C3 1.379(4) . ?
F2 C3 1.344(3) . ?
C4 F3 1.347(3) . ?
C4 C5 1.371(4) . ?
C4 C3 1.373(4) . ?
F4 C5 1.347(3) . ?
C5 C6 1.381(4) . ?
F5 C6 1.350(3) . ?
C7 C8 1.447(4) . ?
C8 H8A 0.9800 . ?
C8 H8B 0.9800 . ?
C8 H8C 0.9800 . ?
O1_1 C3_1 1.426(2) . ?
O1_1 C2_1 1.427(2) . ?
C1_1 C2_1 1.536(9) . ?
C1_1 H1A_1 0.9800 . ?
C1_1 H1B_1 0.9800 . ?
C1_1 H1C_1 0.9800 . ?
C2_1 H2A_1 0.9900 . ?
C2_1 H2B_1 0.9900 . ?
C3_1 C4_1 1.539(9) . ?
C3_1 H3A_1 0.9900 . ?
C3_1 H3B_1 0.9900 . ?
C4_1 H4A_1 0.9800 . ?
C4_1 H4B_1 0.9800 . ?
C4_1 H4C_1 0.9800 . ?

loop_
_geom_torsion_atom_site_label_1
_geom_torsion_atom_site_label_2
_geom_torsion_atom_site_label_3
_geom_torsion_atom_site_label_4
_geom_torsion
_geom_torsion_site_symmetry_1
_geom_torsion_site_symmetry_2
_geom_torsion_site_symmetry_3
_geom_torsion_site_symmetry_4
_geom_torsion_publ_flag
C6 C1 C2 F1 -179.3(2) . . . . ?
Pd1 C1 C2 F1 0.2(4) . . . . ?
C6 C1 C2 C3 0.7(4) . . . . ?
Pd1 C1 C2 C3 -179.8(2) . . . . ?
F3 C4 C3 F2 0.5(4) . . . . ?
C5 C4 C3 F2 -178.7(3) . . . . ?
F3 C4 C3 C2 -179.5(2) . . . . ?
C5 C4 C3 C2 1.2(4) . . . . ?
F1 C2 C3 F2 -1.5(4) . . . . ?
C1 C2 C3 F2 178.5(2) . . . . ?
F1 C2 C3 C4 178.5(3) . . . . ?
C1 C2 C3 C4 -1.4(4) . . . . ?
F3 C4 C5 F4 0.1(4) . . . . ?
C3 C4 C5 F4 179.4(3) . . . . ?
F3 C4 C5 C6 -179.7(3) . . . . ?
C3 C4 C5 C6 -0.4(4) . . . . ?
F4 C5 C6 F5 0.2(4) . . . . ?
C4 C5 C6 F5 180.0(3) . . . . ?
F4 C5 C6 C1 179.9(3) . . . . ?
C4 C5 C6 C1 -0.3(5) . . . . ?
C2 C1 C6 F5 179.9(2) . . . . ?
Pd1 C1 C6 F5 0.3(4) . . . . ?
C2 C1 C6 C5 0.2(4) . . . . ?
Pd1 C1 C6 C5 -179.3(2) . . . . ?
C3_1 O1_1 C2_1 C1_1 165(3) . . . . ?
C2_1 O1_1 C3_1 C4_1 -137(8) . . . . ?
